data_7046030
loop_
_publ_author_name
'Garc\'ia-Valle, Francisco M'
'Tabernero, Vanessa'
'Cuenca, Tom\'as'
'Cano, Jes\'us'
'Mosquera, Marta E. G.'

_publ_section_title
;
 Schiff-base -ate derivatives with main group metals: generation of a
 tripodal aluminate metalloligand.
;
_journal_issue 18
_journal_name_full 'Dalton transactions (Cambridge, England : 2003)'
_journal_page_first 6499
_journal_page_last 6506
_journal_paper_doi 10.1039/c8dt00835c
_journal_volume 47
_journal_year 2018
_chemical_formula_moiety 'C6  H12  Li1  N1  O1  Al1'
_chemical_formula_sum 'C46 H54 Al2 Li2 N2 O2'
_chemical_formula_weight 734.75
_chemical_properties_physical Air-sensitive,Moisture-sensitive
_space_group_IT_number 14
_space_group_name_Hall '-P 2yn'
_space_group_name_H-M_alt 'P 1 21/n 1'
_symmetry_cell_setting monoclinic
_symmetry_Int_Tables_number 14
_symmetry_space_group_name_Hall '-P 2yn'
_symmetry_space_group_name_H-M 'P 1 21/n 1'
_atom_sites_solution_hydrogens mixed
_atom_sites_solution_primary 'direct - structure invariant direct methods'
_atom_sites_solution_secondary 'direct - structure invariant direct methods'
_audit_conform_dict_location ftp://ftp.iucr.org/pub/cif_core.dic
_audit_conform_dict_name cif_core.dic
_audit_conform_dict_version 2.4.3
_audit_creation_date 2018-01-12T15:35:48-00:00
_audit_creation_method 'WinGX routine CIF_UPDATE'
_audit_update_record
;
2018-04-05 deposited with the CCDC.
2018-04-06 downloaded from the CCDC.
;
_cell_angle_alpha 90
_cell_angle_beta 94.210(7)
_cell_angle_gamma 90
_cell_formula_units_Z 2
_cell_length_a 11.1067(12)
_cell_length_b 8.8238(11)
_cell_length_c 22.6234(19)
_cell_measurement_reflns_used 62
_cell_measurement_temperature 200(2)
_cell_measurement_theta_max 19.23
_cell_measurement_theta_min 3.013
_cell_measurement_wavelength 0.71073
_cell_volume 2211.2(4)
_computing_cell_refinement 'Dirax/lsq (Duisenberg & Schreurs, 1989-2000)'
_computing_data_collection 'Collect (Bruker AXS BV, 1997-2004)'
_computing_data_reduction 'EvalCCD (Duisenberg & Schreurs 1990-2000)'
_computing_molecular_graphics 'Ortep for Windows (Farrugia, 2012)'
_computing_publication_material 'WinGX publication routines (Farrugia, 2012)'
_computing_structure_refinement 'SHELXL-2014/7 (Sheldrick, 2014)'
_computing_structure_solution 'SIR-92 (Altomare et al., 1994)'
_diffrn_ambient_temperature 200(2)
_diffrn_detector 'CCD plate'
_diffrn_detector_area_resol_mean 9
_diffrn_measured_fraction_theta_full 0.999
_diffrn_measured_fraction_theta_max 0.998
_diffrn_measurement_device '95mm CCD camera on \k-goniostat'
_diffrn_measurement_device_type KappaCCD
_diffrn_measurement_method 'CCD rotation images, thick slices'
_diffrn_orient_matrix_UB_11 0.01
_diffrn_orient_matrix_UB_12 0
_diffrn_orient_matrix_UB_13 0
_diffrn_orient_matrix_UB_21 0
_diffrn_orient_matrix_UB_22 0.01
_diffrn_orient_matrix_UB_23 0
_diffrn_orient_matrix_UB_31 0
_diffrn_orient_matrix_UB_32 0
_diffrn_orient_matrix_UB_33 0.01
_diffrn_radiation_monochromator 'horizonally mounted graphite crystal'
_diffrn_radiation_probe x-ray
_diffrn_radiation_type MoK\a
_diffrn_radiation_wavelength 0.71073
_diffrn_reflns_av_R_equivalents 0.0449
_diffrn_reflns_av_unetI/netI 0.0761
_diffrn_reflns_Laue_measured_fraction_full 0.999
_diffrn_reflns_Laue_measured_fraction_max 0.998
_diffrn_reflns_limit_h_max 14
_diffrn_reflns_limit_h_min -14
_diffrn_reflns_limit_k_max 11
_diffrn_reflns_limit_k_min -11
_diffrn_reflns_limit_l_max 29
_diffrn_reflns_limit_l_min 0
_diffrn_reflns_number 9774
_diffrn_reflns_point_group_measured_fraction_full 0.999
_diffrn_reflns_point_group_measured_fraction_max 0.998
_diffrn_reflns_reduction_process
;
        Scaled and merged with Sortav
        R.H. Blessing, (1987) Cryst. Rev. 1, 3-58
        R.H. Blessing, (1989) J. Appl. Cryst. 22, 396-397
;
_diffrn_reflns_theta_full 25.242
_diffrn_reflns_theta_max 27.511
_diffrn_reflns_theta_min 3.047
_diffrn_source 'Enraf Nonius FR590'
_diffrn_standards_number 0
_exptl_absorpt_coefficient_mu 0.102
_exptl_absorpt_correction_T_max 1.143
_exptl_absorpt_correction_T_min 0.789
_exptl_absorpt_correction_type multi-scan
_exptl_absorpt_process_details
;
 R.H. Blessing, Acta Cryst. (1995), A51, 33-38
;
_exptl_crystal_colour yellow
_exptl_crystal_density_diffrn 1.104
_exptl_crystal_density_method 'not measured'
_exptl_crystal_description prism
_exptl_crystal_F_000 784
_exptl_crystal_size_max 0.49
_exptl_crystal_size_mid 0.44
_exptl_crystal_size_min 0.3
_refine_diff_density_max 0.4
_refine_diff_density_min -0.265
_refine_diff_density_rms 0.046
_refine_ls_extinction_method none
_refine_ls_goodness_of_fit_ref 0.976
_refine_ls_hydrogen_treatment mixed
_refine_ls_matrix_type full
_refine_ls_number_constraints 0
_refine_ls_number_parameters 256
_refine_ls_number_reflns 5085
_refine_ls_number_restraints 0
_refine_ls_restrained_S_all 0.976
_refine_ls_R_factor_all 0.1097
_refine_ls_R_factor_gt 0.0546
_refine_ls_shift/su_max 0
_refine_ls_shift/su_mean 0
_refine_ls_structure_factor_coef Fsqd
_refine_ls_weighting_details 'w=1/[\s^2^(Fo^2^)+(0.0896P)^2^] where P=(Fo^2^+2Fc^2^)/3'
_refine_ls_weighting_scheme calc
_refine_ls_wR_factor_gt 0.1401
_refine_ls_wR_factor_ref 0.1609
_reflns_Friedel_coverage 0
_reflns_number_gt 2888
_reflns_number_total 5085
_reflns_threshold_expression 'I > 2\s(I)'
_cod_data_source_file c8dt00835c2.cif
_cod_data_source_block 1a_tol
_cod_depositor_comments 'Adding full bibliography for 7046030--7046032.cif.'
_cod_original_sg_symbol_H-M 'P 21/n'
_cod_database_code 7046030
_shelx_estimated_absorpt_t_min 0.952
_shelx_estimated_absorpt_t_max 0.97

loop_
_symmetry_equiv_pos_as_xyz
'x, y, z'
'-x+1/2, y+1/2, -z+1/2'
'-x, -y, -z'
'x-1/2, -y-1/2, z-1/2'

loop_
_atom_site_label
_atom_site_type_symbol
_atom_site_fract_x
_atom_site_fract_y
_atom_site_fract_z
_atom_site_U_iso_or_equiv
_atom_site_adp_type
_atom_site_occupancy
_atom_site_site_symmetry_order
_atom_site_calc_flag
_atom_site_refinement_flags_posn
_atom_site_refinement_flags_adp
C1 C 0.7467(2) 0.1430(3) 0.01358(11) 0.0548(6) Uani 1 1 d . .
H1A H 0.7368 0.0532 0.0383 0.082 Uiso 1 1 calc R U
H1B H 0.6683 0.1929 0.0056 0.082 Uiso 1 1 calc R U
H1C H 0.7782 0.1124 -0.024 0.082 Uiso 1 1 calc R U
C1D C 1.0116(4) 0.5602(6) 0.61087(18) 0.1366(18) Uani 1 1 d . .
H1D1 H 0.9641 0.4928 0.5837 0.205 Uiso 1 1 calc R U
H1D2 H 1.0316 0.6529 0.5898 0.205 Uiso 1 1 calc R U
H1D3 H 1.0861 0.5088 0.6255 0.205 Uiso 1 1 calc R U
C2 C 0.8109(2) 0.3621(3) 0.13136(9) 0.0537(6) Uani 1 1 d . .
H2A H 0.8029 0.2775 0.1588 0.08 Uiso 1 1 calc R U
H2B H 0.872 0.4332 0.1482 0.08 Uiso 1 1 calc R U
H2C H 0.7332 0.4144 0.1249 0.08 Uiso 1 1 calc R U
C2D C 0.9392(3) 0.6002(4) 0.66235(14) 0.0861(10) Uani 1 1 d . .
C3 C 1.0306(2) 0.2115(3) 0.05809(12) 0.0506(6) Uani 1 1 d . .
C3D C 0.9890(3) 0.6944(4) 0.70611(18) 0.0904(10) Uani 1 1 d . .
H3D H 1.068 0.7335 0.7032 0.108 Uiso 1 1 calc R U
C4 C 0.83217(18) 0.3848(2) -0.12306(8) 0.0393(5) Uani 1 1 d . .
H4 H 0.803 0.3622 -0.1626 0.047 Uiso 1 1 calc R U
C4D C 0.9268(3) 0.7321(4) 0.75328(17) 0.0882(10) Uani 1 1 d . .
H4D H 0.9621 0.7988 0.7826 0.106 Uiso 1 1 calc R U
C5 C 0.77171(16) 0.5027(2) -0.02693(8) 0.0349(5) Uani 1 1 d . .
C5D C 0.8147(3) 0.6756(4) 0.75911(14) 0.0767(8) Uani 1 1 d . .
H5D H 0.7721 0.7019 0.7926 0.092 Uiso 1 1 calc R U
C6 C 0.68970(19) 0.5892(3) 0.00119(10) 0.0492(6) Uani 1 1 d . .
H6 H 0.7054 0.6137 0.0419 0.059 Uiso 1 1 calc R U
C6D C 0.7637(3) 0.5820(4) 0.71718(16) 0.0781(9) Uani 1 1 d . .
H6D H 0.6853 0.5422 0.7214 0.094 Uiso 1 1 calc R U
C7 C 0.5853(2) 0.6408(3) -0.02902(11) 0.0613(7) Uani 1 1 d . .
H7 H 0.5301 0.7014 -0.0092 0.074 Uiso 1 1 calc R U
C7D C 0.8247(3) 0.5433(4) 0.66780(14) 0.0795(9) Uani 1 1 d . .
H7D H 0.7881 0.4784 0.6382 0.095 Uiso 1 1 calc R U
C8 C 0.5610(2) 0.6046(3) -0.08771(11) 0.0618(7) Uani 1 1 d . .
H8 H 0.4884 0.6384 -0.1084 0.074 Uiso 1 1 calc R U
C9 C 0.6417(2) 0.5197(3) -0.11621(10) 0.0512(6) Uani 1 1 d . .
H9 H 0.624 0.4951 -0.1568 0.061 Uiso 1 1 calc R U
C10 C 0.75022(17) 0.4679(2) -0.08719(8) 0.0368(5) Uani 1 1 d . .
C11 C 1.00613(18) 0.2666(2) -0.15030(8) 0.0364(5) Uani 1 1 d . .
C12 C 1.0807(2) 0.1484(3) -0.13189(9) 0.0478(6) Uani 1 1 d . .
H12 H 1.0853 0.1178 -0.0915 0.057 Uiso 1 1 calc R U
C13 C 1.1484(2) 0.0743(3) -0.17117(11) 0.0621(7) Uani 1 1 d . .
H13 H 1.1982 -0.0085 -0.1581 0.075 Uiso 1 1 calc R U
C14 C 1.1444(3) 0.1200(3) -0.22958(11) 0.0642(7) Uani 1 1 d . .
H14 H 1.1905 0.0682 -0.257 0.077 Uiso 1 1 calc R U
C15 C 1.0739(2) 0.2396(3) -0.24773(10) 0.0591(7) Uani 1 1 d . .
H15 H 1.0724 0.2723 -0.2878 0.071 Uiso 1 1 calc R U
C16 C 1.0046(2) 0.3143(3) -0.20866(9) 0.0488(6) Uani 1 1 d . .
H16 H 0.956 0.3981 -0.2218 0.059 Uiso 1 1 calc R U
Li1 Li 1.0188(3) 0.3760(4) -0.02711(13) 0.0390(8) Uani 1 1 d . .
N1 N 0.93810(14) 0.33960(19) -0.10713(6) 0.0354(4) Uani 1 1 d . .
O1 O 0.87404(11) 0.45339(15) 0.00494(5) 0.0342(3) Uani 1 1 d . .
Al1 Al 0.86043(5) 0.28449(7) 0.05541(2) 0.0388(2) Uani 1 1 d . .
H2 H 1.028(2) 0.128(3) 0.0856(12) 0.068(7) Uiso 1 1 d . .
H1 H 1.091(2) 0.283(3) 0.0763(11) 0.069(8) Uiso 1 1 d . .
H3 H 1.055(3) 0.175(4) 0.0190(16) 0.114(12) Uiso 1 1 d . .

loop_
_atom_site_aniso_label
_atom_site_aniso_U_11
_atom_site_aniso_U_22
_atom_site_aniso_U_33
_atom_site_aniso_U_23
_atom_site_aniso_U_13
_atom_site_aniso_U_12
C1 0.0493(14) 0.0542(15) 0.0606(14) 0.0031(12) 0.0018(11) -0.0041(12)
C1D 0.134(3) 0.188(5) 0.090(2) 0.027(3) 0.019(2) 0.044(3)
C2 0.0537(14) 0.0659(16) 0.0424(12) 0.0074(11) 0.0105(10) -0.0025(12)
C2D 0.089(2) 0.103(3) 0.0678(19) 0.0355(19) 0.0125(17) 0.034(2)
C3 0.0438(14) 0.0544(15) 0.0539(14) 0.0152(13) 0.0050(11) 0.0007(12)
C3D 0.073(2) 0.091(3) 0.106(3) 0.028(2) -0.001(2) 0.0036(19)
C4 0.0425(12) 0.0445(12) 0.0300(10) -0.0031(9) -0.0026(9) -0.0040(10)
C4D 0.091(3) 0.074(2) 0.097(3) 0.0091(18) -0.010(2) 0.0194(19)
C5 0.0266(10) 0.0422(12) 0.0360(10) 0.0054(9) 0.0027(8) -0.0014(9)
C5D 0.087(2) 0.068(2) 0.0755(19) 0.0184(16) 0.0081(17) 0.0222(17)
C6 0.0392(12) 0.0615(15) 0.0479(12) -0.0001(11) 0.0108(10) 0.0069(11)
C6D 0.0667(18) 0.066(2) 0.102(2) 0.0349(18) 0.0045(18) 0.0134(15)
C7 0.0424(14) 0.0782(18) 0.0644(15) 0.0068(14) 0.0120(11) 0.0225(13)
C7D 0.090(2) 0.076(2) 0.0697(19) 0.0152(16) -0.0157(17) 0.0193(18)
C8 0.0355(13) 0.0852(19) 0.0640(15) 0.0134(14) -0.0007(11) 0.0140(13)
C9 0.0408(13) 0.0660(16) 0.0450(12) 0.0074(11) -0.0078(10) -0.0006(12)
C10 0.0314(10) 0.0404(12) 0.0382(10) 0.0025(9) 0.0006(8) -0.0026(9)
C11 0.0417(11) 0.0367(11) 0.0311(10) -0.0036(8) 0.0042(8) -0.0044(9)
C12 0.0585(14) 0.0462(13) 0.0400(11) 0.0056(10) 0.0114(10) 0.0048(11)
C13 0.0753(17) 0.0533(15) 0.0606(15) 0.0053(12) 0.0245(13) 0.0187(13)
C14 0.0789(18) 0.0614(17) 0.0562(14) -0.0079(13) 0.0314(13) 0.0071(15)
C15 0.0752(17) 0.0697(18) 0.0344(11) -0.0003(11) 0.0175(11) 0.0032(14)
C16 0.0546(14) 0.0558(15) 0.0362(11) 0.0013(10) 0.0051(10) 0.0038(11)
Li1 0.0328(17) 0.052(2) 0.0322(16) -0.0017(15) 0.0052(13) 0.0006(15)
N1 0.0355(10) 0.0400(10) 0.0307(8) -0.0011(7) 0.0025(7) -0.0027(8)
O1 0.0272(7) 0.0455(8) 0.0300(6) 0.0011(6) 0.0042(5) 0.0013(6)
Al1 0.0339(4) 0.0475(4) 0.0354(3) 0.0041(3) 0.0054(3) -0.0022(3)

loop_
_atom_type_symbol
_atom_type_description
_atom_type_scat_dispersion_real
_atom_type_scat_dispersion_imag
_atom_type_scat_source
C C 0.0033 0.0016 'International Tables Vol C Tables 4.2.6.8 and 6.1.1.4'
H H 0 0 'International Tables Vol C Tables 4.2.6.8 and 6.1.1.4'
Li Li -0.0003 0.0001 'International Tables Vol C Tables 4.2.6.8 and 6.1.1.4'
N N 0.0061 0.0033 'International Tables Vol C Tables 4.2.6.8 and 6.1.1.4'
O O 0.0106 0.006 'International Tables Vol C Tables 4.2.6.8 and 6.1.1.4'
Al Al 0.0645 0.0514 'International Tables Vol C Tables 4.2.6.8 and 6.1.1.4'

loop_
_exptl_crystal_face_index_h
_exptl_crystal_face_index_k
_exptl_crystal_face_index_l
_exptl_crystal_face_perp_dist
3 -2 10 0.296
-3 2 -9 0.298
2 -1 -4 0.195
-2 1 5 0.214
10 9 4 0.148
-5 -4 -2 0.133

loop_
_geom_angle_atom_site_label_1
_geom_angle_atom_site_label_2
_geom_angle_atom_site_label_3
_geom_angle
_geom_angle_site_symmetry_1
_geom_angle_site_symmetry_3
C3D C2D C7D 118.6(3) . .
C3D C2D C1D 119.2(4) . .
C7D C2D C1D 122.1(4) . .
Al1 C3 Li1 77.59(11) . .
C4D C3D C2D 120.9(3) . .
N1 C4 C10 127.06(17) . .
C3D C4D C5D 120.8(4) . .
O1 C5 C6 118.88(17) . .
O1 C5 C10 121.17(17) . .
C6 C5 C10 119.94(18) . .
O1 C5 Li1 41.56(11) . 3_765
C6 C5 Li1 98.31(16) . 3_765
C10 C5 Li1 126.39(14) . 3_765
C6D C5D C4D 119.8(3) . .
C7 C6 C5 120.9(2) . .
C5D C6D C7D 120.7(3) . .
C6 C7 C8 120.1(2) . .
C2D C7D C6D 119.2(3) . .
C9 C8 C7 119.7(2) . .
C8 C9 C10 121.9(2) . .
C9 C10 C5 117.51(19) . .
C9 C10 C4 116.86(18) . .
C5 C10 C4 125.62(17) . .
C12 C11 C16 118.94(19) . .
C12 C11 N1 118.08(17) . .
C16 C11 N1 122.91(19) . .
C13 C12 C11 120.8(2) . .
C12 C13 C14 120.0(2) . .
C15 C14 C13 119.6(2) . .
C14 C15 C16 120.8(2) . .
C15 C16 C11 119.8(2) . .
O1 Li1 O1 97.97(16) . 3_765
O1 Li1 N1 93.84(14) . .
O1 Li1 N1 125.59(18) 3_765 .
O1 Li1 C3 84.88(13) . .
O1 Li1 C3 105.17(15) 3_765 .
N1 Li1 C3 128.77(19) . .
O1 Li1 Li1 49.42(11) . 3_765
O1 Li1 Li1 48.55(12) 3_765 3_765
N1 Li1 Li1 119.8(2) . 3_765
C3 Li1 Li1 97.65(17) . 3_765
O1 Li1 C5 113.15(15) . 3_765
O1 Li1 C5 27.63(7) 3_765 3_765
N1 Li1 C5 140.78(16) . 3_765
C3 Li1 C5 83.39(12) . 3_765
Li1 Li1 C5 67.55(14) 3_765 3_765
O1 Li1 Al1 42.82(7) . .
O1 Li1 Al1 116.98(14) 3_765 .
N1 Li1 Al1 107.47(14) . .
C3 Li1 Al1 44.50(8) . .
Li1 Li1 Al1 78.04(14) 3_765 .
C5 Li1 Al1 111.68(11) 3_765 .
C4 N1 C11 118.21(16) . .
C4 N1 Li1 123.68(16) . .
C11 N1 Li1 117.99(15) . .
C5 O1 Al1 117.88(11) . .
C5 O1 Li1 126.44(14) . .
Al1 O1 Li1 93.07(12) . .
C5 O1 Li1 110.80(15) . 3_765
Al1 O1 Li1 121.64(11) . 3_765
Li1 O1 Li1 82.03(16) . 3_765
O1 Al1 C1 106.65(8) . .
O1 Al1 C2 107.04(9) . .
C1 Al1 C2 115.51(11) . .
O1 Al1 C3 98.95(9) . .
C1 Al1 C3 112.52(12) . .
C2 Al1 C3 114.31(11) . .
O1 Al1 Li1 44.11(8) . .
C1 Al1 Li1 106.08(10) . .
C2 Al1 Li1 135.89(11) . .
C3 Al1 Li1 57.91(10) . .

loop_
_geom_bond_atom_site_label_1
_geom_bond_atom_site_label_2
_geom_bond_distance
_geom_bond_site_symmetry_2
C1 Al1 1.969(2) .
C1D C2D 1.505(5) .
C2 Al1 1.965(2) .
C2D C3D 1.377(5) .
C2D C7D 1.381(5) .
C3 Al1 1.993(2) .
C3 Li1 2.409(4) .
C3D C4D 1.355(5) .
C4 N1 1.269(2) .
C4 C10 1.460(3) .
C4D C5D 1.357(5) .
C5 O1 1.371(2) .
C5 C6 1.379(3) .
C5 C10 1.401(3) .
C5 Li1 2.764(4) 3_765
C5D C6D 1.351(4) .
C6 C7 1.380(3) .
C6D C7D 1.391(4) .
C7 C8 1.373(4) .
C8 C9 1.365(3) .
C9 C10 1.406(3) .
C11 C12 1.377(3) .
C11 C16 1.385(3) .
C11 N1 1.431(2) .
C12 C13 1.372(3) .
C13 C14 1.379(3) .
C14 C15 1.359(4) .
C15 C16 1.382(3) .
Li1 O1 1.936(3) .
Li1 O1 1.961(4) 3_765
Li1 N1 1.986(3) .
Li1 Li1 2.558(7) 3_765
Li1 C5 2.764(4) 3_765
Li1 Al1 2.777(3) .
O1 Al1 1.8903(14) .
O1 Li1 1.961(4) 3_765
